data_1518122
loop_
_publ_author_name
'Ghiggino, Kenneth P.'
'Tilley, Andrew J.'
'Robotham, Benjamin'
'White, Jonathan M.'

_publ_section_title
;
 Excited state dynamics of organic semi-conducting materials.
;
_journal_name_full 'Faraday discussions'
_journal_page_first 111
_journal_page_last 119
_journal_paper_doi 10.1039/c4fd00171k
_journal_volume 177
_journal_year 2015
_chemical_formula_sum 'C28 H39 Br O4'
_chemical_formula_weight 519.50
_space_group_crystal_system monoclinic
_space_group_IT_number 14
_space_group_name_Hall '-P 2ybc'
_space_group_name_H-M_alt 'P 1 21/c 1'
_symmetry_space_group_name_Hall '-P 2ybc'
_symmetry_space_group_name_H-M 'P 1 21/c 1'
_atom_sites_solution_hydrogens geom
_audit_creation_method SHELXL-2014/6
_cell_angle_alpha 90
_cell_angle_beta 101.238(11)
_cell_angle_gamma 90
_cell_formula_units_Z 4
_cell_length_a 9.3571(10)
_cell_length_b 16.7917(12)
_cell_length_c 17.242(2)
_cell_measurement_reflns_used 2441
_cell_measurement_temperature 130.0(2)
_cell_measurement_theta_max 73.2171
_cell_measurement_theta_min 3.7030
_cell_volume 2657.1(5)
_computing_cell_refinement
;
CrysAlisPro, Oxford Diffraction Ltd.,
Version 1.171.33.52 (release 06-11-2009 CrysAlis171 .NET)
(compiled Nov  6 2009,16:24:50)
;
_computing_data_collection
;
CrysAlisPro, Oxford Diffraction Ltd.,
Version 1.171.33.52 (release 06-11-2009 CrysAlis171 .NET)
(compiled Nov  6 2009,16:24:50)
;
_computing_data_reduction
;
CrysAlisPro, Oxford Diffraction Ltd.,
Version 1.171.33.52 (release 06-11-2009 CrysAlis171 .NET)
(compiled Nov  6 2009,16:24:50)
;
_computing_structure_refinement 'SHELXL-2014/6 (Sheldrick, 2014)'
_diffrn_ambient_temperature 130.0(2)
_diffrn_measured_fraction_theta_full 0.984
_diffrn_measured_fraction_theta_max 0.989
_diffrn_measurement_device_type 'Xcalibur, Sapphire3'
_diffrn_measurement_method '\w scans'
_diffrn_radiation_monochromator graphite
_diffrn_radiation_source 'Enhance (Cu) X-ray Source'
_diffrn_radiation_type 'Cu K\a'
_diffrn_radiation_wavelength 1.5418
_diffrn_reflns_av_R_equivalents 0.0768
_diffrn_reflns_av_unetI/netI 0.1137
_diffrn_reflns_Laue_measured_fraction_full 0.984
_diffrn_reflns_Laue_measured_fraction_max 0.989
_diffrn_reflns_limit_h_max 11
_diffrn_reflns_limit_h_min -10
_diffrn_reflns_limit_k_max 20
_diffrn_reflns_limit_k_min -20
_diffrn_reflns_limit_l_max 16
_diffrn_reflns_limit_l_min -20
_diffrn_reflns_number 9737
_diffrn_reflns_point_group_measured_fraction_full 0.984
_diffrn_reflns_point_group_measured_fraction_max 0.989
_diffrn_reflns_theta_full 67.684
_diffrn_reflns_theta_max 67.495
_diffrn_reflns_theta_min 3.710
_exptl_absorpt_coefficient_mu 2.342
_exptl_absorpt_correction_T_max 1.00000
_exptl_absorpt_correction_T_min 0.59012
_exptl_absorpt_correction_type multi-scan
_exptl_absorpt_process_details
;
CrysAlisPro, Oxford Diffraction Ltd.,
Version 1.171.33.52 (release 06-11-2009 CrysAlis171 .NET)
(compiled Nov  6 2009,16:24:50)
Empirical absorption correction using spherical harmonics,
 implemented in SCALE3 ABSPACK scaling algorithm.
;
_exptl_crystal_colour colourless
_exptl_crystal_density_diffrn 1.299
_exptl_crystal_description rod
_exptl_crystal_F_000 1096
_exptl_crystal_recrystallization_method 'Re-crystallisation from solvent: hexane'
_exptl_crystal_size_max 0.5
_exptl_crystal_size_mid 0.15
_exptl_crystal_size_min 0.12
_refine_diff_density_max 0.515
_refine_diff_density_min -0.571
_refine_diff_density_rms 0.069
_refine_ls_extinction_method none
_refine_ls_goodness_of_fit_ref 0.785
_refine_ls_hydrogen_treatment constr
_refine_ls_matrix_type full
_refine_ls_number_parameters 298
_refine_ls_number_reflns 4731
_refine_ls_number_restraints 0
_refine_ls_restrained_S_all 0.785
_refine_ls_R_factor_all 0.0963
_refine_ls_R_factor_gt 0.0491
_refine_ls_shift/su_max 0.001
_refine_ls_shift/su_mean 0.000
_refine_ls_structure_factor_coef Fsqd
_refine_ls_weighting_details 'w=1/[\s^2^(Fo^2^)+(0.0458P)^2^] where P=(Fo^2^+2Fc^2^)/3'
_refine_ls_weighting_scheme calc
_refine_ls_wR_factor_gt 0.0980
_refine_ls_wR_factor_ref 0.1067
_reflns_Friedel_coverage 0.000
_reflns_number_gt 2552
_reflns_number_total 4731
_reflns_threshold_expression 'I > 2\s(I)'
_cod_data_source_file c4fd00171k1.cif
_cod_data_source_block shelx
_cod_depositor_comments 'Adding full bibliography for 1518122.cif.'
_cod_database_code 1518122
_shelx_space_group_comment
;
The symmetry employed for this shelxl refinement is uniquely defined
by the following loop, which should always be used as a source of
symmetry information in preference to the above space-group names.
They are only intended as comments.
;
_shelxl_version_number 2014/6

loop_
_space_group_symop_operation_xyz
'x, y, z'
'-x, y+1/2, -z+1/2'
'-x, -y, -z'
'x, -y-1/2, z-1/2'

loop_
_atom_site_label
_atom_site_type_symbol
_atom_site_fract_x
_atom_site_fract_y
_atom_site_fract_z
_atom_site_U_iso_or_equiv
_atom_site_adp_type
_atom_site_occupancy
_atom_site_site_symmetry_order
_atom_site_calc_flag
_atom_site_refinement_flags_posn
_atom_site_refinement_flags_adp
Br Br 1.51669(5) 0.78315(3) 0.25589(3) 0.04749(16) Uani 1 1 d . .
O1 O 1.2639(3) 0.74643(15) 0.33057(17) 0.0420(7) Uani 1 1 d . .
O4 O 1.0982(3) 0.15697(16) 0.32956(19) 0.0503(8) Uani 1 1 d . .
O2 O 1.5035(3) 0.46923(16) 0.23768(18) 0.0462(8) Uani 1 1 d . .
O3 O 0.8931(3) 0.45489(16) 0.38881(19) 0.0508(8) Uani 1 1 d . .
C6 C 1.5043(4) 0.6145(2) 0.2480(3) 0.0385(10) Uani 1 1 d . .
H6 H 1.5856 0.6191 0.2247 0.046 Uiso 1 1 calc R U
C5 C 1.4469(4) 0.5401(2) 0.2593(2) 0.0355(10) Uani 1 1 d . .
C4 C 1.3236(4) 0.5323(2) 0.2941(2) 0.0354(10) Uani 1 1 d . .
C3 C 1.2650(4) 0.6024(2) 0.3186(2) 0.0372(10) Uani 1 1 d . .
H3 H 1.1857 0.5984 0.3436 0.045 Uiso 1 1 calc R U
C10 C 0.9340(4) 0.3782(2) 0.3757(3) 0.0404(11) Uani 1 1 d . .
C16 C 1.0826(4) 0.8250(2) 0.3735(3) 0.0398(11) Uani 1 1 d . .
H16A H 1.0727 0.8548 0.3245 0.048 Uiso 1 1 calc R U
H16B H 1.1562 0.8511 0.4127 0.048 Uiso 1 1 calc R U
C21 C 1.6323(4) 0.4738(2) 0.2044(3) 0.0475(12) Uani 1 1 d . .
H21A H 1.6609 0.4212 0.1919 0.071 Uiso 1 1 calc R U
H21B H 1.6128 0.5054 0.1572 0.071 Uiso 1 1 calc R U
H21C H 1.7095 0.4979 0.2420 0.071 Uiso 1 1 calc R U
C12 C 0.9122(5) 0.2349(2) 0.3775(3) 0.0442(11) Uani 1 1 d . .
H12 H 0.8631 0.1895 0.3886 0.053 Uiso 1 1 calc R U
C2 C 1.3187(4) 0.6770(2) 0.3076(2) 0.0365(10) Uani 1 1 d . .
C15 C 1.1312(4) 0.7418(2) 0.3604(3) 0.0399(11) Uani 1 1 d . .
H15A H 1.1475 0.7123 0.4098 0.048 Uiso 1 1 calc R U
H15B H 1.0568 0.7144 0.3227 0.048 Uiso 1 1 calc R U
C8 C 1.1340(4) 0.4447(2) 0.3269(3) 0.0424(11) Uani 1 1 d . .
H8 H 1.0828 0.4913 0.3315 0.051 Uiso 1 1 calc R U
C14 C 1.1100(4) 0.2956(2) 0.3296(2) 0.0391(10) Uani 1 1 d . .
H14 H 1.1932 0.2901 0.3081 0.047 Uiso 1 1 calc R U
C9 C 1.0611(4) 0.3714(2) 0.3441(3) 0.0373(10) Uani 1 1 d . .
C11 C 0.8603(5) 0.3096(3) 0.3919(3) 0.0457(12) Uani 1 1 d . .
H11 H 0.7758 0.3142 0.4125 0.055 Uiso 1 1 calc R U
C17 C 0.9372(4) 0.8257(2) 0.4015(3) 0.0423(11) Uani 1 1 d . .
H17A H 0.8643 0.7987 0.3627 0.051 Uiso 1 1 calc R U
H17B H 0.9478 0.7967 0.4509 0.051 Uiso 1 1 calc R U
C13 C 1.0367(4) 0.2282(2) 0.3467(2) 0.0413(11) Uani 1 1 d . .
C23 C 0.7639(5) 0.5577(3) 0.4370(3) 0.0469(12) Uani 1 1 d . .
H23A H 0.7592 0.5836 0.3863 0.056 Uiso 1 1 calc R U
H23B H 0.8521 0.5756 0.4720 0.056 Uiso 1 1 calc R U
C24 C 0.6322(5) 0.5829(3) 0.4714(3) 0.0459(12) Uani 1 1 d . .
H24A H 0.6369 0.5570 0.5221 0.055 Uiso 1 1 calc R U
H24B H 0.5440 0.5650 0.4364 0.055 Uiso 1 1 calc R U
C28 C 1.0308(5) 0.0857(2) 0.3502(3) 0.0497(12) Uani 1 1 d . .
H28A H 1.0821 0.0403 0.3357 0.074 Uiso 1 1 calc R U
H28B H 1.0337 0.0850 0.4061 0.074 Uiso 1 1 calc R U
H28C H 0.9313 0.0841 0.3226 0.074 Uiso 1 1 calc R U
C7 C 1.2599(4) 0.4546(2) 0.3060(3) 0.0404(11) Uani 1 1 d . .
H7 H 1.3125 0.4093 0.2981 0.049 Uiso 1 1 calc R U
C20 C 0.6996(5) 0.9992(3) 0.4580(3) 0.0574(14) Uani 1 1 d . .
H20A H 0.6093 0.9990 0.4766 0.086 Uiso 1 1 calc R U
H20B H 0.7741 1.0232 0.4972 0.086 Uiso 1 1 calc R U
H20C H 0.6880 1.0290 0.4097 0.086 Uiso 1 1 calc R U
C26 C 0.4958(4) 0.6962(2) 0.5214(3) 0.0448(11) Uani 1 1 d . .
H26A H 0.5074 0.6702 0.5725 0.054 Uiso 1 1 calc R U
H26B H 0.4060 0.6770 0.4889 0.054 Uiso 1 1 calc R U
C22 C 0.7718(4) 0.4686(2) 0.4261(3) 0.0452(11) Uani 1 1 d . .
H22A H 0.7859 0.4417 0.4769 0.054 Uiso 1 1 calc R U
H22B H 0.6826 0.4490 0.3933 0.054 Uiso 1 1 calc R U
C25 C 0.6236(4) 0.6731(3) 0.4825(3) 0.0452(11) Uani 1 1 d . .
H25A H 0.6126 0.6990 0.4314 0.054 Uiso 1 1 calc R U
H25B H 0.7138 0.6916 0.5151 0.054 Uiso 1 1 calc R U
C1 C 1.4391(4) 0.6815(2) 0.2719(3) 0.0369(10) Uani 1 1 d . .
C18 C 0.8854(4) 0.9098(2) 0.4135(3) 0.0418(11) Uani 1 1 d . .
H18A H 0.9601 0.9370 0.4510 0.050 Uiso 1 1 calc R U
H18B H 0.8736 0.9382 0.3636 0.050 Uiso 1 1 calc R U
C27 C 0.4837(5) 0.7867(3) 0.5329(3) 0.0591(13) Uani 1 1 d . .
H27A H 0.4021 0.7978 0.5575 0.089 Uiso 1 1 calc R U
H27B H 0.5714 0.8059 0.5661 0.089 Uiso 1 1 calc R U
H27C H 0.4700 0.8127 0.4825 0.089 Uiso 1 1 calc R U
C19 C 0.7429(4) 0.9137(3) 0.4431(3) 0.0467(12) Uani 1 1 d . .
H19A H 0.7526 0.8835 0.4918 0.056 Uiso 1 1 calc R U
H19B H 0.6664 0.8893 0.4043 0.056 Uiso 1 1 calc R U

loop_
_atom_site_aniso_label
_atom_site_aniso_U_11
_atom_site_aniso_U_22
_atom_site_aniso_U_33
_atom_site_aniso_U_23
_atom_site_aniso_U_13
_atom_site_aniso_U_12
Br 0.0524(3) 0.0288(2) 0.0683(3) -0.0008(3) 0.0294(2) -0.0066(2)
O1 0.0439(17) 0.0273(13) 0.061(2) -0.0067(14) 0.0260(15) -0.0014(12)
O4 0.053(2) 0.0305(15) 0.075(2) 0.0021(16) 0.0313(18) -0.0041(14)
O2 0.0433(17) 0.0317(13) 0.072(2) -0.0033(15) 0.0317(16) 0.0011(13)
O3 0.0451(18) 0.0358(17) 0.080(2) -0.0016(16) 0.0335(17) 0.0008(14)
C6 0.035(2) 0.035(2) 0.052(3) 0.002(2) 0.025(2) 0.000(2)
C5 0.037(2) 0.028(2) 0.044(3) -0.0018(19) 0.014(2) 0.0006(18)
C4 0.035(2) 0.030(2) 0.044(3) 0.002(2) 0.013(2) 0.0015(17)
C3 0.033(2) 0.035(2) 0.049(3) -0.003(2) 0.019(2) -0.0007(18)
C10 0.041(3) 0.035(2) 0.046(3) 0.001(2) 0.013(2) 0.001(2)
C16 0.040(3) 0.030(2) 0.051(3) -0.007(2) 0.014(2) 0.0014(19)
C21 0.048(3) 0.035(2) 0.069(3) -0.002(2) 0.034(3) 0.004(2)
C12 0.046(3) 0.036(3) 0.054(3) 0.002(2) 0.017(2) -0.0051(19)
C2 0.034(2) 0.036(2) 0.040(3) -0.002(2) 0.009(2) -0.0004(18)
C15 0.038(2) 0.033(2) 0.053(3) 0.001(2) 0.016(2) 0.0002(18)
C8 0.040(3) 0.033(2) 0.060(3) -0.002(2) 0.022(2) 0.0038(19)
C14 0.038(2) 0.036(2) 0.046(3) -0.003(2) 0.016(2) -0.0016(19)
C9 0.035(2) 0.038(2) 0.043(3) 0.001(2) 0.016(2) -0.0003(19)
C11 0.039(3) 0.043(3) 0.059(3) 0.000(2) 0.020(2) -0.003(2)
C17 0.044(3) 0.040(2) 0.045(3) -0.006(2) 0.015(2) 0.001(2)
C13 0.045(3) 0.035(2) 0.047(3) -0.002(2) 0.015(2) 0.001(2)
C23 0.041(3) 0.047(3) 0.056(3) -0.004(2) 0.018(2) 0.000(2)
C24 0.044(3) 0.047(3) 0.051(3) -0.003(2) 0.021(2) 0.000(2)
C28 0.053(3) 0.031(2) 0.068(3) 0.003(2) 0.020(3) -0.002(2)
C7 0.045(3) 0.028(2) 0.053(3) 0.002(2) 0.021(2) 0.0024(19)
C20 0.042(3) 0.061(3) 0.072(4) -0.014(3) 0.019(3) 0.005(2)
C26 0.040(3) 0.047(3) 0.050(3) -0.004(2) 0.015(2) -0.001(2)
C22 0.043(3) 0.042(3) 0.057(3) -0.001(2) 0.025(2) 0.003(2)
C25 0.042(3) 0.049(3) 0.047(3) -0.003(2) 0.015(2) 0.001(2)
C1 0.039(2) 0.026(2) 0.047(3) 0.0024(19) 0.011(2) -0.0114(18)
C18 0.039(3) 0.038(2) 0.051(3) -0.001(2) 0.016(2) -0.003(2)
C27 0.059(3) 0.047(3) 0.082(4) -0.003(3) 0.037(3) 0.003(3)
C19 0.037(2) 0.049(3) 0.056(3) -0.011(2) 0.015(2) 0.000(2)

loop_
_atom_type_symbol
_atom_type_description
_atom_type_scat_dispersion_real
_atom_type_scat_dispersion_imag
_atom_type_scat_source
C C 0.0181 0.0091 'International Tables Vol C Tables 4.2.6.8 and 6.1.1.4'
H H 0.0000 0.0000 'International Tables Vol C Tables 4.2.6.8 and 6.1.1.4'
O O 0.0492 0.0322 'International Tables Vol C Tables 4.2.6.8 and 6.1.1.4'
Br Br -0.6763 1.2805 'International Tables Vol C Tables 4.2.6.8 and 6.1.1.4'

loop_
_geom_angle_atom_site_label_1
_geom_angle_atom_site_label_2
_geom_angle_atom_site_label_3
_geom_angle
C2 O1 C15 117.2(3)
C13 O4 C28 116.6(3)
C5 O2 C21 117.3(3)
C10 O3 C22 119.7(3)
C1 C6 C5 119.0(4)
C1 C6 H6 120.5
C5 C6 H6 120.5
O2 C5 C6 123.8(3)
O2 C5 C4 115.1(3)
C6 C5 C4 121.0(4)
C3 C4 C5 116.9(4)
C3 C4 C7 120.9(4)
C5 C4 C7 122.2(4)
C2 C3 C4 123.4(4)
C2 C3 H3 118.3
C4 C3 H3 118.3
O3 C10 C11 125.1(4)
O3 C10 C9 115.1(4)
C11 C10 C9 119.8(4)
C15 C16 C17 111.6(3)
C15 C16 H16A 109.3
C17 C16 H16A 109.3
C15 C16 H16B 109.3
C17 C16 H16B 109.3
H16A C16 H16B 108.0
O2 C21 H21A 109.5
O2 C21 H21B 109.5
H21A C21 H21B 109.5
O2 C21 H21C 109.5
H21A C21 H21C 109.5
H21B C21 H21C 109.5
C13 C12 C11 119.8(4)
C13 C12 H12 120.1
C11 C12 H12 120.1
O1 C2 C3 124.8(3)
O1 C2 C1 117.8(4)
C3 C2 C1 117.4(4)
O1 C15 C16 108.1(3)
O1 C15 H15A 110.1
C16 C15 H15A 110.1
O1 C15 H15B 110.1
C16 C15 H15B 110.1
H15A C15 H15B 108.4
C7 C8 C9 130.0(4)
C7 C8 H8 115.0
C9 C8 H8 115.0
C13 C14 C9 121.0(4)
C13 C14 H14 119.5
C9 C14 H14 119.5
C14 C9 C10 118.4(4)
C14 C9 C8 123.3(4)
C10 C9 C8 118.2(4)
C12 C11 C10 120.4(4)
C12 C11 H11 119.8
C10 C11 H11 119.8
C18 C17 C16 112.1(3)
C18 C17 H17A 109.2
C16 C17 H17A 109.2
C18 C17 H17B 109.2
C16 C17 H17B 109.2
H17A C17 H17B 107.9
C12 C13 O4 124.9(4)
C12 C13 C14 120.4(4)
O4 C13 C14 114.6(3)
C22 C23 C24 112.6(4)
C22 C23 H23A 109.1
C24 C23 H23A 109.1
C22 C23 H23B 109.1
C24 C23 H23B 109.1
H23A C23 H23B 107.8
C23 C24 C25 112.9(4)
C23 C24 H24A 109.0
C25 C24 H24A 109.0
C23 C24 H24B 109.0
C25 C24 H24B 109.0
H24A C24 H24B 107.8
O4 C28 H28A 109.5
O4 C28 H28B 109.5
H28A C28 H28B 109.5
O4 C28 H28C 109.5
H28A C28 H28C 109.5
H28B C28 H28C 109.5
C8 C7 C4 124.4(4)
C8 C7 H7 117.8
C4 C7 H7 117.8
C19 C20 H20A 109.5
C19 C20 H20B 109.5
H20A C20 H20B 109.5
C19 C20 H20C 109.5
H20A C20 H20C 109.5
H20B C20 H20C 109.5
C25 C26 C27 113.0(3)
C25 C26 H26A 109.0
C27 C26 H26A 109.0
C25 C26 H26B 109.0
C27 C26 H26B 109.0
H26A C26 H26B 107.8
O3 C22 C23 106.1(3)
O3 C22 H22A 110.5
C23 C22 H22A 110.5
O3 C22 H22B 110.5
C23 C22 H22B 110.5
H22A C22 H22B 108.7
C24 C25 C26 111.8(4)
C24 C25 H25A 109.3
C26 C25 H25A 109.3
C24 C25 H25B 109.3
C26 C25 H25B 109.3
H25A C25 H25B 107.9
C6 C1 C2 122.2(4)
C6 C1 Br 119.1(3)
C2 C1 Br 118.8(3)
C19 C18 C17 114.2(4)
C19 C18 H18A 108.7
C17 C18 H18A 108.7
C19 C18 H18B 108.7
C17 C18 H18B 108.7
H18A C18 H18B 107.6
C26 C27 H27A 109.5
C26 C27 H27B 109.5
H27A C27 H27B 109.5
C26 C27 H27C 109.5
H27A C27 H27C 109.5
H27B C27 H27C 109.5
C18 C19 C20 112.1(4)
C18 C19 H19A 109.2
C20 C19 H19A 109.2
C18 C19 H19B 109.2
C20 C19 H19B 109.2
H19A C19 H19B 107.9

loop_
_geom_bond_atom_site_label_1
_geom_bond_atom_site_label_2
_geom_bond_distance
Br C1 1.896(4)
O1 C2 1.363(4)
O1 C15 1.436(4)
O4 C13 1.383(5)
O4 C28 1.429(4)
O2 C5 1.383(4)
O2 C21 1.433(4)
O3 C10 1.374(5)
O3 C22 1.428(4)
C6 C1 1.381(5)
C6 C5 1.389(5)
C6 H6 0.9300
C5 C4 1.407(5)
C4 C3 1.398(5)
C4 C7 1.464(5)
C3 C2 1.376(5)
C3 H3 0.9300
C10 C11 1.399(5)
C10 C9 1.407(5)
C16 C15 1.501(5)
C16 C17 1.530(5)
C16 H16A 0.9700
C16 H16B 0.9700
C21 H21A 0.9600
C21 H21B 0.9600
C21 H21C 0.9600
C12 C13 1.376(6)
C12 C11 1.385(5)
C12 H12 0.9300
C2 C1 1.387(5)
C15 H15A 0.9700
C15 H15B 0.9700
C8 C7 1.308(5)
C8 C9 1.464(5)
C8 H8 0.9300
C14 C13 1.385(5)
C14 C9 1.393(5)
C14 H14 0.9300
C11 H11 0.9300
C17 C18 1.520(5)
C17 H17A 0.9700
C17 H17B 0.9700
C23 C22 1.513(5)
C23 C24 1.527(5)
C23 H23A 0.9700
C23 H23B 0.9700
C24 C25 1.530(6)
C24 H24A 0.9700
C24 H24B 0.9700
C28 H28A 0.9600
C28 H28B 0.9600
C28 H28C 0.9600
C7 H7 0.9300
C20 C19 1.527(6)
C20 H20A 0.9600
C20 H20B 0.9600
C20 H20C 0.9600
C26 C25 1.531(5)
C26 C27 1.539(5)
C26 H26A 0.9700
C26 H26B 0.9700
C22 H22A 0.9700
C22 H22B 0.9700
C25 H25A 0.9700
C25 H25B 0.9700
C18 C19 1.519(5)
C18 H18A 0.9700
C18 H18B 0.9700
C27 H27A 0.9600
C27 H27B 0.9600
C27 H27C 0.9600
C19 H19A 0.9700
C19 H19B 0.9700

loop_
_geom_torsion_atom_site_label_1
_geom_torsion_atom_site_label_2
_geom_torsion_atom_site_label_3
_geom_torsion_atom_site_label_4
_geom_torsion
C21 O2 C5 C6 2.4(6)
C21 O2 C5 C4 -177.9(4)
C1 C6 C5 O2 -180.0(4)
C1 C6 C5 C4 0.3(7)
O2 C5 C4 C3 178.5(4)
C6 C5 C4 C3 -1.8(6)
O2 C5 C4 C7 -0.4(6)
C6 C5 C4 C7 179.4(4)
C5 C4 C3 C2 2.4(6)
C7 C4 C3 C2 -178.7(4)
C22 O3 C10 C11 4.1(7)
C22 O3 C10 C9 -175.4(4)
C15 O1 C2 C3 -7.1(6)
C15 O1 C2 C1 174.1(4)
C4 C3 C2 O1 179.8(4)
C4 C3 C2 C1 -1.4(7)
C2 O1 C15 C16 -173.9(4)
C17 C16 C15 O1 177.1(3)
C13 C14 C9 C10 -0.8(7)
C13 C14 C9 C8 -179.8(4)
O3 C10 C9 C14 179.7(4)
C11 C10 C9 C14 0.1(7)
O3 C10 C9 C8 -1.3(6)
C11 C10 C9 C8 179.1(4)
C7 C8 C9 C14 -9.5(8)
C7 C8 C9 C10 171.6(5)
C13 C12 C11 C10 -0.4(7)
O3 C10 C11 C12 -179.0(4)
C9 C10 C11 C12 0.5(7)
C15 C16 C17 C18 -178.9(4)
C11 C12 C13 O4 -179.6(4)
C11 C12 C13 C14 -0.4(7)
C28 O4 C13 C12 -3.9(6)
C28 O4 C13 C14 176.7(4)
C9 C14 C13 C12 0.9(7)
C9 C14 C13 O4 -179.7(4)
C22 C23 C24 C25 180.0(4)
C9 C8 C7 C4 -176.9(4)
C3 C4 C7 C8 11.9(7)
C5 C4 C7 C8 -169.3(4)
C10 O3 C22 C23 175.8(4)
C24 C23 C22 O3 176.0(4)
C23 C24 C25 C26 -176.7(4)
C27 C26 C25 C24 -179.6(4)
C5 C6 C1 C2 0.7(7)
C5 C6 C1 Br -179.6(3)
O1 C2 C1 C6 178.7(4)
C3 C2 C1 C6 -0.2(6)
O1 C2 C1 Br -1.0(5)
C3 C2 C1 Br -179.9(3)
C16 C17 C18 C19 -178.7(4)
C17 C18 C19 C20 177.2(4)
